data_7212386
loop_
_publ_author_name
'Law, Ga-Lai'
'Wong, Ka-Leung'
'Lau, Kok-Kin'
'Lap, Sze-to'
'Tanner, Peter A.'
'Kuo, Fonchu'
'Wong, Wing-Tak'

_publ_section_title
;
 Nonlinear optical activity in dipolar organic--lanthanide complexes
;
_journal_issue 20
_journal_name_full 'Journal of Materials Chemistry'
_journal_page_first 4074
_journal_paper_doi 10.1039/b926376d
_journal_volume 20
_journal_year 2010
_chemical_absolute_configuration ad
_chemical_formula_moiety 'C27 H21 O6 Tb '
_chemical_formula_sum 'C27 H21 O6 Tb'
_chemical_formula_weight 600.38
_space_group_IT_number 161
_symmetry_cell_setting trigonal
_symmetry_Int_Tables_number 161
_symmetry_space_group_name_Hall 'R 3 -2"c'
_symmetry_space_group_name_H-M 'R 3 c :H'
_audit_creation_date 2006-12-11
_audit_creation_method 'by CrystalStructure 3.6.0'
_cell_angle_alpha 90
_cell_angle_beta 90
_cell_angle_gamma 120
_cell_formula_units_Z 6
_cell_length_a 22.647(4)
_cell_length_b 22.647(4)
_cell_length_c 7.703(1)
_cell_measurement_reflns_used 7000
_cell_measurement_temperature 303(1)
_cell_measurement_theta_max 27.5
_cell_measurement_theta_min 1.8
_cell_volume 3421.5(10)
_computing_cell_refinement 'SAINT (Bruker, 1999)'
_computing_data_collection 'SMART (Bruker, 1998)'
_computing_data_reduction 'SAINT & CrystalStructure (Rigaku/MSC and Rigaku Corporation, 2003)'
_computing_molecular_graphics 'ORTEP-II (Johnson, 1976)'
_computing_publication_material 'CrystalStructure 3.6.0'
_computing_structure_refinement 'CRYSTALS (Watkin et al., 1996'
_computing_structure_solution 'SHELXS97 (Sheldrick, 1997)'
_diffrn_measured_fraction_theta_full 0.9947
_diffrn_measured_fraction_theta_max 0.9947
_diffrn_measurement_device_type 'Bruker SMART 1000 CCD'
_diffrn_measurement_method '\w & \f scan'
_diffrn_radiation_type 'Mo K\a'
_diffrn_radiation_wavelength 0.71073
_diffrn_reflns_av_R_equivalents 0.018
_diffrn_reflns_limit_h_max 28
_diffrn_reflns_limit_h_min -22
_diffrn_reflns_limit_k_max 22
_diffrn_reflns_limit_k_min -29
_diffrn_reflns_limit_l_max 9
_diffrn_reflns_limit_l_min -9
_diffrn_reflns_number 7000
_diffrn_reflns_theta_full 27.48
_diffrn_reflns_theta_max 27.48
_exptl_absorpt_coefficient_mu 3.136
_exptl_absorpt_correction_T_max 0.928
_exptl_absorpt_correction_T_min 0.802
_exptl_absorpt_correction_type multi-scan
_exptl_absorpt_process_details 'SADABS (Sheldrick, 1997)'
_exptl_crystal_colour colourless
_exptl_crystal_density_diffrn 1.748
_exptl_crystal_density_method 'not measured'
_exptl_crystal_description rod
_exptl_crystal_F_000 1776.00
_exptl_crystal_size_max 0.48
_exptl_crystal_size_mid 0.05
_exptl_crystal_size_min 0.04
_refine_diff_density_max 1.56
_refine_diff_density_min -1.82
_refine_ls_abs_structure_details 'Flack (1983). 775 Friedel Pairs'
_refine_ls_abs_structure_Flack -0.02(4)
_refine_ls_extinction_method none
_refine_ls_goodness_of_fit_ref 1.081
_refine_ls_hydrogen_treatment constr
_refine_ls_number_parameters 111
_refine_ls_number_reflns 1381
_refine_ls_R_factor_gt 0.0350
_refine_ls_shift/su_max 0.0030
_refine_ls_structure_factor_coef F
_refine_ls_weighting_details 'w = 1/[0.0002Fo^2^ + \s(Fo^2^) + 0.155]'
_refine_ls_weighting_scheme calc
_refine_ls_wR_factor_ref 0.0380
_reflns_number_gt 1374
_reflns_number_total 1703
_reflns_threshold_expression F^2^>2.0\s(F^2^)
_cod_data_source_file b926376d.txt
_cod_data_source_block Tb-wt0997w
_cod_original_sg_symbol_H-M 'R 3 c'
_cod_original_formula_sum 'C27 H21 O6 Tb '
_cod_database_code 7212386

loop_
_symmetry_equiv_pos_site_id
_symmetry_equiv_pos_as_xyz
1 +X,+Y,+Z
2 -Y,+X-Y,+Z
3 -X+Y,-X,+Z
4 -X+Y,+Y,1/2+Z
5 +X,+X-Y,1/2+Z
6 -Y,-X,1/2+Z
7 2/3+X,1/3+Y,1/3+Z
8 2/3-Y,1/3+X-Y,1/3+Z
9 2/3-X+Y,1/3-X,1/3+Z
10 2/3-X+Y,1/3+Y,5/6+Z
11 2/3+X,1/3+X-Y,5/6+Z
12 2/3-Y,1/3-X,5/6+Z
13 1/3+X,2/3+Y,2/3+Z
14 1/3-Y,2/3+X-Y,2/3+Z
15 1/3-X+Y,2/3-X,2/3+Z
16 1/3-X+Y,2/3+Y,1/6+Z
17 1/3+X,2/3+X-Y,1/6+Z
18 1/3-Y,2/3-X,1/6+Z

loop_
_atom_site_label
_atom_site_type_symbol
_atom_site_fract_x
_atom_site_fract_y
_atom_site_fract_z
_atom_site_U_iso_or_equiv
_atom_site_adp_type
_atom_site_occupancy
_atom_site_symmetry_multiplicity
_atom_site_calc_flag
_atom_site_refinement_flags
Tb(1) Tb 0.0000 0.0000 0.1673(2) 0.01761(8) Uani 1.00 3 d S
O(1) O 0.0800(3) 0.0586(3) 0.4354(7) 0.0264(13) Uani 1.00 1 d .
O(2) O 0.0764(3) 0.1170(3) 0.2144(7) 0.037(2) Uani 1.00 1 d .
C(1) C 0.0993(4) 0.1160(4) 0.3604(9) 0.026(2) Uani 1.00 1 d .
C(2) C 0.1505(4) 0.1800(4) 0.4446(10) 0.029(2) Uani 1.00 1 d .
C(3) C 0.1648(4) 0.2402(4) 0.3833(10) 0.030(2) Uani 1.00 1 d .
C(4) C 0.2119(4) 0.3077(4) 0.4585(10) 0.031(2) Uani 1.00 1 d .
C(5) C 0.2068(5) 0.3636(4) 0.4056(12) 0.041(2) Uani 1.00 1 d .
C(6) C 0.2487(5) 0.4278(5) 0.476(1) 0.048(3) Uani 1.00 1 d .
C(7) C 0.2967(5) 0.4375(5) 0.5977(12) 0.048(3) Uani 1.00 1 d .
C(8) C 0.3032(5) 0.3824(5) 0.6510(12) 0.046(3) Uani 1.00 1 d .
C(9) C 0.2611(4) 0.3178(4) 0.5820(11) 0.036(2) Uani 1.00 1 d .
H(1) H 0.1736 0.1778 0.5453 0.032 Uiso 1.00 1 c R
H(2) H 0.1424 0.2400 0.2790 0.034 Uiso 1.00 1 c R
H(3) H 0.1741 0.3578 0.3201 0.049 Uiso 1.00 1 c R
H(4) H 0.2441 0.4653 0.4391 0.057 Uiso 1.00 1 c R
H(5) H 0.3252 0.4815 0.6454 0.050 Uiso 1.00 1 c R
H(6) H 0.3367 0.3889 0.7350 0.049 Uiso 1.00 1 c R
H(7) H 0.2658 0.2804 0.6192 0.040 Uiso 1.00 1 c R

loop_
_atom_site_aniso_label
_atom_site_aniso_U_11
_atom_site_aniso_U_22
_atom_site_aniso_U_33
_atom_site_aniso_U_12
_atom_site_aniso_U_13
_atom_site_aniso_U_23
Tb(1) 0.0182(1) 0.0182(1) 0.0164(2) 0.00911(7) 0.0000 0.0000
O(1) 0.022(2) 0.023(3) 0.031(3) 0.009(2) 0.002(2) 0.001(2)
O(2) 0.046(3) 0.026(3) 0.027(3) 0.009(3) -0.007(2) 0.000(2)
C(1) 0.026(4) 0.024(4) 0.026(4) 0.012(3) 0.007(3) -0.000(3)
C(2) 0.027(4) 0.027(4) 0.027(4) 0.009(3) -0.003(3) -0.000(3)
C(3) 0.029(4) 0.027(4) 0.029(4) 0.010(3) -0.003(3) -0.002(3)
C(4) 0.034(4) 0.023(4) 0.029(4) 0.009(3) 0.000(3) -0.000(3)
C(5) 0.045(5) 0.033(4) 0.045(5) 0.020(4) -0.001(4) 0.001(4)
C(6) 0.058(6) 0.026(4) 0.060(6) 0.021(4) 0.016(5) 0.003(4)
C(7) 0.050(6) 0.027(5) 0.048(6) 0.004(5) 0.008(5) -0.010(4)
C(8) 0.041(5) 0.038(5) 0.043(5) 0.008(4) -0.005(4) -0.006(4)
C(9) 0.038(5) 0.027(4) 0.035(4) 0.011(4) -0.002(4) 0.002(3)

loop_
_atom_type_symbol
_atom_type_description
_atom_type_scat_dispersion_real
_atom_type_scat_dispersion_imag
_atom_type_scat_source
C C 0.003 0.002
;
International Tables for Crystallography
(1992, Vol. C, Tables 4.2.6.8 and 6.1.1.4)
;
H H 0.000 0.000
;
International Tables for Crystallography
(1992, Vol. C, Table 6.1.1.4)
;
O O 0.011 0.006
;
International Tables for Crystallography
(1992, Vol. C, Tables 4.2.6.8 and 6.1.1.4)
;
Tb Tb -0.172 4.154
;
International Tables for Crystallography
(1992, Vol. C, Tables 4.2.6.8 and 6.1.1.4)
;

loop_
_geom_angle_atom_site_label_1
_geom_angle_atom_site_label_2
_geom_angle_atom_site_label_3
_geom_angle
_geom_angle_site_symmetry_1
_geom_angle_site_symmetry_2
_geom_angle_site_symmetry_3
O(1) Tb(1) O(1) 64.7(2) 2_555 . .
O(1) Tb(1) O(1) 64.7(2) 3_555 . .
O(1) Tb(1) O(1) 125.5(2) 4_554 . .
O(1) Tb(1) O(1) 102.8(2) 5_554 . .
O(1) Tb(1) O(1) 160.4(2) 6_554 . .
O(2) Tb(1) O(1) 51.6(2) . . .
O(2) Tb(1) O(1) 115.6(2) 2_555 . .
O(2) Tb(1) O(1) 80.0(2) 3_555 . .
Tb(1) O(1) C(1) 87.6(4) . . .
Tb(1) O(1) Tb(1) 99.5(2) . . 4_555
O(1) Tb(1) O(1) 64.7(2) 3_555 . 2_555
O(1) Tb(1) O(1) 102.8(2) 4_554 . 2_555
O(1) Tb(1) O(1) 160.4(2) 5_554 . 2_555
O(1) Tb(1) O(1) 125.5(2) 6_554 . 2_555
O(2) Tb(1) O(1) 80.0(2) . . 2_555
O(2) Tb(1) O(1) 51.6(2) 2_555 . 2_555
O(2) Tb(1) O(1) 115.6(2) 3_555 . 2_555
Tb(1) O(1) C(1) 87.6(5) . 2_555 2_555
Tb(1) O(1) Tb(1) 99.5(2) . 2_555 4_555
O(1) Tb(1) O(1) 160.4(2) 4_554 . 3_555
O(1) Tb(1) O(1) 125.5(2) 5_554 . 3_555
O(1) Tb(1) O(1) 102.8(2) 6_554 . 3_555
O(2) Tb(1) O(1) 115.6(2) . . 3_555
O(2) Tb(1) O(1) 80.0(2) 2_555 . 3_555
O(2) Tb(1) O(1) 51.6(2) 3_555 . 3_555
Tb(1) O(1) C(1) 87.6(4) . 3_555 3_555
Tb(1) O(1) Tb(1) 99.5(2) . 3_555 4_555
O(1) Tb(1) O(1) 71.3(2) 5_554 . 4_554
O(1) Tb(1) O(1) 71.3(2) 6_554 . 4_554
O(2) Tb(1) O(1) 74.5(2) . . 4_554
O(2) Tb(1) O(1) 80.4(2) 2_555 . 4_554
O(2) Tb(1) O(1) 140.9(2) 3_555 . 4_554
Tb(1) O(1) C(1) 132.2(5) . 4_554 4_554
O(1) Tb(1) O(1) 71.3(2) 6_554 . 5_554
O(2) Tb(1) O(1) 80.4(2) . . 5_554
O(2) Tb(1) O(1) 140.9(2) 2_555 . 5_554
O(2) Tb(1) O(1) 74.5(2) 3_555 . 5_554
Tb(1) O(1) C(1) 132.2(4) . 5_554 5_554
O(2) Tb(1) O(1) 140.9(2) . . 6_554
O(2) Tb(1) O(1) 74.5(2) 2_555 . 6_554
O(2) Tb(1) O(1) 80.4(2) 3_555 . 6_554
Tb(1) O(1) C(1) 132.2(6) . 6_554 6_554
O(2) Tb(1) O(2) 117.7(3) 2_555 . .
O(2) Tb(1) O(2) 117.7(2) 3_555 . .
Tb(1) O(2) C(1) 101.3(5) . . .
O(2) Tb(1) O(2) 117.7(2) 3_555 . 2_555
Tb(1) O(2) C(1) 101.3(5) . 2_555 2_555
Tb(1) O(2) C(1) 101.3(7) . 3_555 3_555
O(1) Tb(1) O(1) 71.3(2) . 4_555 2_555
O(1) Tb(1) O(1) 71.3(2) . 4_555 3_555
C(1) O(1) Tb(1) 132.2(6) . . 4_555
O(1) Tb(1) O(2) 74.5(2) . 4_555 4_555
O(1) Tb(1) O(2) 80.4(2) . 4_555 5_555
O(1) C(1) O(2) 119.5(6) . . .
O(1) C(1) C(2) 119.9(7) . . .
O(2) C(1) C(2) 120.5(7) . . .
C(1) C(2) C(3) 121.5(8) . . .
C(1) C(2) H(1) 119.2305 . . .
H(1) C(2) C(3) 119.2207 . . .
C(2) C(3) H(2) 116.3208 . . .
C(2) C(3) C(4) 127.4(8) . . .
H(2) C(3) C(4) 116.3251 . . .
C(3) C(4) C(5) 118.9(8) . . .
C(3) C(4) C(9) 122.7(9) . . .
C(9) C(4) C(5) 118.4(7) . . .
C(4) C(5) C(6) 120(1) . . .
C(4) C(5) H(3) 119.5432 . . .
C(4) C(9) H(7) 119.8664 . . .
C(4) C(9) C(8) 120(1) . . .
H(3) C(5) C(6) 119.5508 . . .
C(5) C(6) C(7) 120(1) . . .
C(5) C(6) H(4) 119.6879 . . .
C(6) C(7) C(8) 119.4(8) . . .
H(4) C(6) C(7) 119.6888 . . .
C(6) C(7) H(5) 120.2885 . . .
C(7) C(8) C(9) 120.4(9) . . .
H(5) C(7) C(8) 120.2944 . . .
C(7) C(8) H(6) 119.8182 . . .
C(8) C(9) H(7) 119.8653 . . .
H(6) C(8) C(9) 119.8250 . . .

loop_
_geom_bond_atom_site_label_1
_geom_bond_atom_site_label_2
_geom_bond_distance
_geom_bond_site_symmetry_2
Tb(1) O(1) 2.628(5) .
Tb(1) O(1) 2.628(6) 2_555
Tb(1) O(1) 2.628(6) 3_555
Tb(1) O(1) 2.414(6) 4_554
Tb(1) O(1) 2.414(6) 5_554
Tb(1) O(1) 2.414(5) 6_554
Tb(1) O(2) 2.359(5) .
Tb(1) O(2) 2.359(7) 2_555
Tb(1) O(2) 2.359(8) 3_555
O(1) Tb(1) 2.414(5) 4_555
O(1) C(1) 1.28(1) .
O(2) C(1) 1.24(1) .
C(1) C(2) 1.479(9) .
C(2) C(3) 1.32(1) .
C(2) H(1) 0.9501 .
C(3) C(4) 1.48(1) .
C(3) H(2) 0.9500 .
C(4) C(5) 1.39(2) .
C(4) C(9) 1.39(1) .
C(5) C(6) 1.39(1) .
C(5) H(3) 0.9499 .
C(6) C(7) 1.37(2) .
C(6) H(4) 0.9499 .
C(7) C(8) 1.39(2) .
C(7) H(5) 0.9500 .
C(8) C(9) 1.39(1) .
C(8) H(6) 0.9501 .
C(9) H(7) 0.9501 .

loop_
_geom_contact_atom_site_label_1
_geom_contact_atom_site_label_2
_geom_contact_distance
_geom_contact_site_symmetry_2
Tb(1) Tb(1) 3.852(3) 4_555
